data_7028782
loop_
_publ_author_name
'Funes, Alejandro V.'
'Carrella, Luca'
'Rentschler, Eva'
'Albor\'es, Pablo'

_publ_section_title
;
 {Co(III)2Dy(III)2} single molecule magnet with two resolved thermal
 activated magnetization relaxation pathways at zero field.
;
_journal_issue 6
_journal_name_full 'Dalton transactions (Cambridge, England : 2003)'
_journal_page_first 2361
_journal_page_last 2364
_journal_paper_doi 10.1039/c3dt52765d
_journal_volume 43
_journal_year 2014
_chemical_formula_sum 'C44 H86 Co2 Dy2 N2 O20'
_chemical_formula_weight 1406.01
_chemical_name_systematic
;
 ?
;
_space_group_IT_number 2
_symmetry_cell_setting triclinic
_symmetry_space_group_name_Hall '-P 1'
_symmetry_space_group_name_H-M 'P -1'
_atom_sites_solution_hydrogens geom
_atom_sites_solution_primary direct
_atom_sites_solution_secondary difmap
_audit_creation_method SHELXL-97
_cell_angle_alpha 104.787(3)
_cell_angle_beta 90.745(3)
_cell_angle_gamma 94.220(3)
_cell_formula_units_Z 1
_cell_length_a 10.9410(4)
_cell_length_b 11.2485(4)
_cell_length_c 12.2043(5)
_cell_measurement_reflns_used 5475
_cell_measurement_temperature 298(2)
_cell_measurement_theta_max 28.7987
_cell_measurement_theta_min 3.7042
_cell_volume 1447.51(10)
_computing_structure_refinement 'SHELXL-97 (Sheldrick, 1997)'
_diffrn_ambient_temperature 298(2)
_diffrn_detector_area_resol_mean 16.1158
_diffrn_measured_fraction_theta_full 0.991
_diffrn_measured_fraction_theta_max 0.991
_diffrn_measurement_device_type 'Xcalibur, Eos, Gemini'
_diffrn_measurement_method '\w scans'
_diffrn_radiation_monochromator graphite
_diffrn_radiation_source 'fine-focus sealed tube'
_diffrn_radiation_type MoK\a
_diffrn_radiation_wavelength 0.71069
_diffrn_reflns_av_R_equivalents 0.0550
_diffrn_reflns_av_sigmaI/netI 0.0594
_diffrn_reflns_limit_h_max 13
_diffrn_reflns_limit_h_min -13
_diffrn_reflns_limit_k_max 14
_diffrn_reflns_limit_k_min -14
_diffrn_reflns_limit_l_max 15
_diffrn_reflns_limit_l_min -15
_diffrn_reflns_number 18734
_diffrn_reflns_theta_full 27.00
_diffrn_reflns_theta_max 27.00
_diffrn_reflns_theta_min 3.71
_exptl_absorpt_coefficient_mu 3.183
_exptl_absorpt_correction_T_max 1.00000
_exptl_absorpt_correction_T_min 0.54401
_exptl_absorpt_correction_type multi-scan
_exptl_absorpt_process_details
;
CrysAlisPro, Agilent Technologies,
Version 1.171.36.20 (release 27-06-2012 CrysAlis171 .NET)
(compiled Jul 11 2012,15:38:31)
Empirical absorption correction using spherical harmonics,
 implemented in SCALE3 ABSPACK scaling algorithm.
;
_exptl_crystal_colour blue
_exptl_crystal_density_diffrn 1.613
_exptl_crystal_density_method 'not measured'
_exptl_crystal_description block
_exptl_crystal_F_000 710
_exptl_crystal_size_max 0.51
_exptl_crystal_size_mid 0.4
_exptl_crystal_size_min 0.12
_refine_diff_density_max 1.399
_refine_diff_density_min -1.029
_refine_diff_density_rms 0.135
_refine_ls_extinction_method none
_refine_ls_goodness_of_fit_ref 1.076
_refine_ls_hydrogen_treatment constr
_refine_ls_matrix_type full
_refine_ls_number_parameters 314
_refine_ls_number_reflns 6252
_refine_ls_number_restraints 30
_refine_ls_restrained_S_all 1.092
_refine_ls_R_factor_all 0.0557
_refine_ls_R_factor_gt 0.0384
_refine_ls_shift/su_max 0.001
_refine_ls_shift/su_mean 0.000
_refine_ls_structure_factor_coef Fsqd
_refine_ls_weighting_details 'calc w=1/[\s^2^(Fo^2^)+(0.0423P)^2^+1.4130P] where P=(Fo^2^+2Fc^2^)/3'
_refine_ls_weighting_scheme calc
_refine_ls_wR_factor_gt 0.0878
_refine_ls_wR_factor_ref 0.1011
_reflns_number_gt 5086
_reflns_number_total 6252
_reflns_threshold_expression >2sigma(I)
_cod_data_source_file c3dt52765d.txt
_cod_data_source_block exp_3
_cod_original_cell_volume 1447.50(9)
_cod_original_sg_symbol_H-M P-1
_cod_database_code 7028782

loop_
_symmetry_equiv_pos_as_xyz
'x, y, z'
'-x, -y, -z'

loop_
_atom_site_label
_atom_site_type_symbol
_atom_site_fract_x
_atom_site_fract_y
_atom_site_fract_z
_atom_site_U_iso_or_equiv
_atom_site_adp_type
_atom_site_occupancy
_atom_site_symmetry_multiplicity
_atom_site_calc_flag
_atom_site_refinement_flags
_atom_site_disorder_assembly
_atom_site_disorder_group
C11 C 0.6029(5) 0.6566(5) 0.3508(4) 0.0325(12) Uani 1 1 d . A .
C12 C 0.7139(5) 1.1529(5) 0.7785(4) 0.0339(12) Uani 1 1 d . . .
C13 C 0.8235(5) 0.7953(5) 0.6299(4) 0.0337(12) Uani 1 1 d . A .
C14 C 0.6106(8) 1.0050(7) 0.1378(6) 0.068(2) Uani 1 1 d . . .
H14A H 0.6855 1.0433 0.1159 0.081 Uiso 1 1 calc R . .
H14B H 0.5534 0.9861 0.0731 0.081 Uiso 1 1 calc R . .
C15 C 0.3636(5) 0.7940(5) 0.4486(5) 0.0357(12) Uani 1 1 d . A .
H15A H 0.3312 0.8164 0.5232 0.054 Uiso 1 1 calc R . .
H15B H 0.4026 0.7184 0.4386 0.054 Uiso 1 1 calc R . .
H15C H 0.2981 0.7830 0.3930 0.054 Uiso 1 1 calc R . .
C21 C 0.6304(7) 0.5219(6) 0.3040(5) 0.0514(17) Uani 1 1 d . . .
C22 C 0.8126(5) 1.2332(6) 0.8596(5) 0.0499(16) Uani 1 1 d D . .
C23 C 0.9243(5) 0.7279(5) 0.6647(5) 0.0369(13) Uani 1 1 d . . .
C24 C 0.5616(11) 1.0890(8) 0.2256(8) 0.117(5) Uani 1 1 d . . .
H24A H 0.6269 1.1500 0.2617 0.141 Uiso 1 1 calc R . .
H24B H 0.5022 1.1315 0.1934 0.141 Uiso 1 1 calc R . .
C31 C 0.7604(11) 0.5305(10) 0.2546(11) 0.145(5) Uani 1 1 d . . .
H31A H 0.8186 0.5705 0.3146 0.218 Uiso 1 1 calc R . .
H31B H 0.7592 0.5773 0.1989 0.218 Uiso 1 1 calc R . .
H31C H 0.7834 0.4490 0.2197 0.218 Uiso 1 1 calc R . .
C41 C 0.5519(15) 0.4597(9) 0.2077(12) 0.200(9) Uani 1 1 d . . .
H41A H 0.5501 0.5099 0.1549 0.300 Uiso 1 1 calc R . .
H41B H 0.4704 0.4456 0.2325 0.300 Uiso 1 1 calc R . .
H41C H 0.5828 0.3821 0.1715 0.300 Uiso 1 1 calc R . .
C51 C 0.6460(12) 0.4584(8) 0.3942(8) 0.122(5) Uani 1 1 d . . .
H51A H 0.7002 0.5089 0.4530 0.182 Uiso 1 1 calc R . .
H51B H 0.6802 0.3811 0.3633 0.182 Uiso 1 1 calc R . .
H51C H 0.5677 0.4437 0.4250 0.182 Uiso 1 1 calc R . .
C32 C 0.7792(14) 1.3694(11) 0.8822(14) 0.101(3) Uani 0.516(8) 1 d PD A 1
H32A H 0.8397 1.4223 0.9332 0.152 Uiso 0.516(8) 1 calc PR A 1
H32B H 0.7002 1.3769 0.9155 0.152 Uiso 0.516(8) 1 calc PR A 1
H32C H 0.7771 1.3929 0.8120 0.152 Uiso 0.516(8) 1 calc PR A 1
C42 C 0.9369(10) 1.2244(16) 0.8068(12) 0.101(3) Uani 0.516(8) 1 d PD A 1
H42A H 0.9973 1.2759 0.8589 0.152 Uiso 0.516(8) 1 calc PR A 1
H42B H 0.9343 1.2511 0.7382 0.152 Uiso 0.516(8) 1 calc PR A 1
H42C H 0.9580 1.1404 0.7898 0.152 Uiso 0.516(8) 1 calc PR A 1
C52 C 0.8110(14) 1.1979(16) 0.9707(10) 0.101(3) Uani 0.516(8) 1 d PD A 1
H52A H 0.8726 1.2487 1.0219 0.152 Uiso 0.516(8) 1 calc PR A 1
H52B H 0.8274 1.1128 0.9579 0.152 Uiso 0.516(8) 1 calc PR A 1
H52C H 0.7318 1.2096 1.0029 0.152 Uiso 0.516(8) 1 calc PR A 1
C32' C 0.7648(14) 1.3156(15) 0.9657(11) 0.101(3) Uani 0.484(8) 1 d PD A 2
H32D H 0.8323 1.3630 1.0115 0.152 Uiso 0.484(8) 1 calc PR A 2
H32E H 0.7210 1.2658 1.0078 0.152 Uiso 0.484(8) 1 calc PR A 2
H32F H 0.7106 1.3703 0.9451 0.152 Uiso 0.484(8) 1 calc PR A 2
C42' C 0.8919(14) 1.3063(16) 0.7944(12) 0.101(3) Uani 0.484(8) 1 d PD A 2
H42D H 0.9539 1.3577 0.8447 0.152 Uiso 0.484(8) 1 calc PR A 2
H42E H 0.8418 1.3569 0.7632 0.152 Uiso 0.484(8) 1 calc PR A 2
H42F H 0.9302 1.2504 0.7341 0.152 Uiso 0.484(8) 1 calc PR A 2
C52' C 0.8939(14) 1.1412(13) 0.8959(15) 0.101(3) Uani 0.484(8) 1 d PD A 2
H52D H 0.9582 1.1863 0.9475 0.152 Uiso 0.484(8) 1 calc PR A 2
H52E H 0.9291 1.0909 0.8301 0.152 Uiso 0.484(8) 1 calc PR A 2
H52F H 0.8445 1.0896 0.9325 0.152 Uiso 0.484(8) 1 calc PR A 2
C33 C 0.8762(8) 0.6077(8) 0.6876(8) 0.087(3) Uani 1 1 d . . .
H33A H 0.9431 0.5675 0.7099 0.131 Uiso 1 1 calc R . .
H33B H 0.8361 0.5555 0.6201 0.131 Uiso 1 1 calc R . .
H33C H 0.8187 0.6237 0.7473 0.131 Uiso 1 1 calc R . .
C34 C 0.7669(6) 0.8885(8) 0.2034(5) 0.062(2) Uani 1 1 d . . .
H34A H 0.7913 0.8048 0.1809 0.074 Uiso 1 1 calc R . .
H34B H 0.8194 0.9380 0.1658 0.074 Uiso 1 1 calc R . .
C43 C 1.0190(7) 0.7005(9) 0.5687(7) 0.084(3) Uani 1 1 d . . .
H43A H 1.0837 0.6575 0.5910 0.125 Uiso 1 1 calc R . .
H43B H 1.0528 0.7768 0.5557 0.125 Uiso 1 1 calc R . .
H43C H 0.9788 0.6505 0.5003 0.125 Uiso 1 1 calc R . .
C44 C 0.7867(6) 0.9346(9) 0.3228(5) 0.074(3) Uani 1 1 d . A .
H44A H 0.8454 0.8859 0.3482 0.089 Uiso 1 1 calc R . .
H44B H 0.8229 1.0188 0.3386 0.089 Uiso 1 1 calc R . .
C53 C 0.9895(8) 0.8091(9) 0.7691(7) 0.084(3) Uani 1 1 d . . .
H53A H 1.0542 0.7666 0.7922 0.126 Uiso 1 1 calc R . .
H53B H 0.9325 0.8290 0.8289 0.126 Uiso 1 1 calc R . .
H53C H 1.0236 0.8837 0.7529 0.126 Uiso 1 1 calc R . .
C54 C 0.6102(7) 0.7825(7) 0.0626(5) 0.0582(19) Uani 1 1 d . . .
H54A H 0.5276 0.7877 0.0353 0.070 Uiso 1 1 calc R . .
H54B H 0.6098 0.7074 0.0878 0.070 Uiso 1 1 calc R . .
C64 C 0.6938(7) 0.7694(7) -0.0367(5) 0.0573(19) Uani 1 1 d . . .
H64A H 0.7769 0.7639 -0.0110 0.069 Uiso 1 1 calc R . .
H64B H 0.6689 0.6932 -0.0930 0.069 Uiso 1 1 calc R . .
N1 N 0.6386(4) 0.8885(4) 0.1631(3) 0.0318(10) Uani 1 1 d . . .
O11 O 0.5698(3) 0.7105(3) 0.2755(3) 0.0323(8) Uani 1 1 d . . .
O12 O 0.7465(3) 1.0676(4) 0.7015(3) 0.0387(9) Uani 1 1 d . . .
O13 O 0.7250(4) 0.8001(4) 0.6833(3) 0.0396(9) Uani 1 1 d . . .
O14 O 0.5064(3) 1.0447(3) 0.3068(3) 0.0277(8) Uani 1 1 d . . .
O15 O 0.4523(3) 0.8907(3) 0.4353(3) 0.0257(7) Uani 1 1 d . . .
O21 O 0.6133(4) 0.7046(3) 0.4542(3) 0.0374(9) Uani 1 1 d . . .
O22 O 0.3946(3) 0.8162(3) 0.2010(3) 0.0337(8) Uani 1 1 d . . .
O23 O 0.8383(4) 0.8476(4) 0.5514(3) 0.0406(9) Uani 1 1 d . . .
O24 O 0.6829(3) 0.9328(3) 0.3845(3) 0.0285(8) Uani 1 1 d . . .
O34 O 0.6923(8) 0.8635(7) -0.0851(5) 0.128(3) Uani 1 1 d . . .
H34 H 0.7390 0.8527 -0.1382 0.191 Uiso 1 1 calc R . .
Co2 Co 0.53788(6) 0.87899(6) 0.29568(5) 0.02390(15) Uani 1 1 d . . .
Dy1 Dy 0.63551(2) 0.91418(2) 0.559438(19) 0.02729(9) Uani 1 1 d . . .

loop_
_atom_site_aniso_label
_atom_site_aniso_U_11
_atom_site_aniso_U_22
_atom_site_aniso_U_33
_atom_site_aniso_U_23
_atom_site_aniso_U_13
_atom_site_aniso_U_12
C11 0.041(3) 0.024(3) 0.031(3) 0.005(2) 0.004(2) -0.003(2)
C12 0.036(3) 0.039(3) 0.023(3) 0.004(2) 0.001(2) -0.003(2)
C13 0.036(3) 0.039(3) 0.027(3) 0.009(2) -0.002(2) 0.009(2)
C14 0.104(6) 0.069(5) 0.050(4) 0.040(4) 0.041(4) 0.041(4)
C15 0.038(3) 0.039(3) 0.035(3) 0.018(3) 0.004(2) 0.001(2)
C21 0.075(5) 0.031(3) 0.047(4) 0.005(3) 0.001(3) 0.013(3)
C22 0.035(3) 0.059(4) 0.044(4) -0.006(3) -0.004(3) 0.001(3)
C23 0.031(3) 0.048(3) 0.039(3) 0.026(3) -0.013(2) 0.003(2)
C24 0.199(11) 0.069(6) 0.120(8) 0.067(6) 0.128(8) 0.074(7)
C31 0.148(11) 0.094(8) 0.197(13) 0.022(8) 0.090(10) 0.073(8)
C41 0.270(19) 0.039(5) 0.244(17) -0.046(8) -0.153(15) 0.032(8)
C51 0.243(14) 0.058(6) 0.076(6) 0.023(5) 0.027(7) 0.066(7)
C32 0.073(6) 0.125(8) 0.085(6) -0.001(5) -0.032(4) -0.022(5)
C42 0.073(6) 0.125(8) 0.085(6) -0.001(5) -0.032(4) -0.022(5)
C52 0.073(6) 0.125(8) 0.085(6) -0.001(5) -0.032(4) -0.022(5)
C32' 0.073(6) 0.125(8) 0.085(6) -0.001(5) -0.032(4) -0.022(5)
C42' 0.073(6) 0.125(8) 0.085(6) -0.001(5) -0.032(4) -0.022(5)
C52' 0.073(6) 0.125(8) 0.085(6) -0.001(5) -0.032(4) -0.022(5)
C33 0.087(7) 0.074(6) 0.119(8) 0.049(6) 0.009(5) 0.036(5)
C34 0.032(3) 0.120(7) 0.033(3) 0.019(4) 0.009(3) 0.010(4)
C43 0.064(5) 0.132(8) 0.073(5) 0.045(5) 0.021(4) 0.064(5)
C44 0.029(3) 0.157(8) 0.035(4) 0.027(4) 0.006(3) -0.012(4)
C53 0.060(5) 0.122(8) 0.076(6) 0.038(6) -0.015(4) 0.012(5)
C54 0.068(5) 0.065(5) 0.030(3) -0.007(3) 0.018(3) -0.004(4)
C64 0.060(4) 0.075(5) 0.028(3) -0.001(3) 0.012(3) 0.002(4)
N1 0.036(3) 0.037(3) 0.022(2) 0.0073(19) 0.0078(18) 0.004(2)
O11 0.041(2) 0.0273(19) 0.0275(19) 0.0042(16) 0.0044(16) 0.0063(16)
O12 0.031(2) 0.044(2) 0.036(2) 0.0003(18) 0.0010(16) 0.0068(17)
O13 0.040(2) 0.051(3) 0.031(2) 0.0154(19) 0.0071(17) 0.0153(18)
O14 0.034(2) 0.0276(19) 0.0247(18) 0.0110(15) 0.0059(14) 0.0052(15)
O15 0.0314(19) 0.0234(18) 0.0224(17) 0.0064(14) 0.0059(14) -0.0009(14)
O21 0.053(2) 0.030(2) 0.030(2) 0.0083(17) 0.0002(17) 0.0098(17)
O22 0.032(2) 0.041(2) 0.0255(19) 0.0040(17) 0.0001(15) 0.0037(16)
O23 0.043(2) 0.050(2) 0.034(2) 0.0173(19) 0.0079(17) 0.0155(19)
O24 0.0282(19) 0.034(2) 0.0230(17) 0.0058(15) 0.0014(14) 0.0074(15)
O34 0.230(9) 0.110(6) 0.057(4) 0.033(4) 0.082(5) 0.049(6)
Co2 0.0270(4) 0.0260(4) 0.0191(3) 0.0059(3) 0.0029(3) 0.0036(3)
Dy1 0.03260(15) 0.03037(15) 0.01999(13) 0.00679(10) 0.00195(9) 0.00829(10)

loop_
_atom_type_symbol
_atom_type_description
_atom_type_scat_dispersion_real
_atom_type_scat_dispersion_imag
_atom_type_scat_source
C C 0.0033 0.0016 'International Tables Vol C Tables 4.2.6.8 and 6.1.1.4'
H H 0.0000 0.0000 'International Tables Vol C Tables 4.2.6.8 and 6.1.1.4'
N N 0.0061 0.0033 'International Tables Vol C Tables 4.2.6.8 and 6.1.1.4'
O O 0.0106 0.0060 'International Tables Vol C Tables 4.2.6.8 and 6.1.1.4'
Co Co 0.3494 0.9721 'International Tables Vol C Tables 4.2.6.8 and 6.1.1.4'
Dy Dy -0.1892 4.4098 'International Tables Vol C Tables 4.2.6.8 and 6.1.1.4'

loop_
_geom_angle_atom_site_label_1
_geom_angle_atom_site_label_2
_geom_angle_atom_site_label_3
_geom_angle
_geom_angle_site_symmetry_1
_geom_angle_site_symmetry_3
O21 C11 O11 125.5(5) . .
O21 C11 C21 119.7(5) . .
O11 C11 C21 114.8(5) . .
O12 C12 O22 127.4(5) . 2_676
O12 C12 C22 118.2(5) . .
O22 C12 C22 114.4(5) 2_676 .
O23 C13 O13 121.3(5) . .
O23 C13 C23 120.4(5) . .
O13 C13 C23 118.4(5) . .
O23 C13 Dy1 59.1(3) . .
O13 C13 Dy1 62.2(3) . .
C23 C13 Dy1 178.2(4) . .
C24 C14 N1 115.1(5) . .
C41 C21 C51 117.5(9) . .
C41 C21 C11 112.2(6) . .
C51 C21 C11 112.4(6) . .
C41 C21 C31 104.6(10) . .
C51 C21 C31 104.5(8) . .
C11 C21 C31 103.9(6) . .
C52 C22 C42 112.6(6) . .
C52 C22 C32' 58.1(7) . .
C42 C22 C32' 133.7(10) . .
C52 C22 C42' 140.9(9) . .
C42 C22 C42' 43.3(7) . .
C32' C22 C42' 111.8(6) . .
C52 C22 C12 109.4(7) . .
C42 C22 C12 110.9(7) . .
C32' C22 C12 114.8(7) . .
C42' C22 C12 108.7(7) . .
C52 C22 C52' 53.1(7) . .
C42 C22 C52' 65.4(7) . .
C32' C22 C52' 108.0(6) . .
C42' C22 C52' 107.7(6) . .
C12 C22 C52' 105.3(7) . .
C52 C22 C32 108.2(6) . .
C42 C22 C32 108.2(6) . .
C32' C22 C32 50.8(7) . .
C42' C22 C32 67.9(7) . .
C12 C22 C32 107.5(7) . .
C52' C22 C32 146.4(9) . .
C13 C23 C53 108.8(6) . .
C13 C23 C33 111.9(5) . .
C53 C23 C33 109.8(6) . .
C13 C23 C43 109.5(5) . .
C53 C23 C43 107.9(6) . .
C33 C23 C43 108.8(6) . .
O14 C24 C14 117.2(7) . .
C44 C34 N1 114.5(5) . .
O24 C44 C34 114.5(5) . .
N1 C54 C64 117.8(6) . .
O34 C64 C54 112.9(7) . .
C14 N1 C34 113.6(6) . .
C14 N1 C54 110.7(5) . .
C34 N1 C54 109.7(5) . .
C14 N1 Co2 104.8(3) . .
C34 N1 Co2 104.7(3) . .
C54 N1 Co2 113.2(4) . .
C11 O11 Co2 128.3(3) . .
C12 O12 Dy1 132.4(4) . .
C13 O13 Dy1 90.7(3) . .
C24 O14 Co2 112.2(4) . .
C24 O14 Dy1 142.6(4) . 2_676
Co2 O14 Dy1 104.41(14) . 2_676
C15 O15 Co2 121.7(3) . .
C15 O15 Dy1 113.9(3) . 2_676
Co2 O15 Dy1 96.35(13) . 2_676
C15 O15 Dy1 112.9(3) . .
Co2 O15 Dy1 96.60(14) . .
Dy1 O15 Dy1 113.44(13) 2_676 .
C11 O21 Dy1 131.5(3) . .
C12 O22 Co2 126.3(3) 2_676 .
C13 O23 Dy1 94.1(3) . .
C44 O24 Co2 114.1(3) . .
C44 O24 Dy1 137.0(4) . .
Co2 O24 Dy1 105.03(16) . .
O24 Co2 O14 90.11(15) . .
O24 Co2 O11 91.48(15) . .
O14 Co2 O11 176.80(14) . .
O24 Co2 O22 176.81(16) . .
O14 Co2 O22 92.62(15) . .
O11 Co2 O22 85.72(16) . .
O24 Co2 O15 87.73(15) . .
O14 Co2 O15 88.05(14) . .
O11 Co2 O15 94.79(15) . .
O22 Co2 O15 94.01(15) . .
O24 Co2 N1 86.39(17) . .
O14 Co2 N1 86.83(16) . .
O11 Co2 N1 90.50(17) . .
O22 Co2 N1 92.11(17) . .
O15 Co2 N1 172.19(17) . .
O24 Co2 Dy1 97.44(11) . 2_676
O14 Co2 Dy1 41.66(10) . 2_676
O11 Co2 Dy1 140.71(11) . 2_676
O22 Co2 Dy1 85.70(11) . 2_676
O15 Co2 Dy1 47.79(10) . 2_676
N1 Co2 Dy1 128.08(13) . 2_676
O24 Co2 Dy1 41.51(10) . .
O14 Co2 Dy1 97.94(10) . .
O11 Co2 Dy1 85.08(10) . .
O22 Co2 Dy1 139.45(11) . .
O15 Co2 Dy1 47.73(10) . .
N1 Co2 Dy1 127.35(13) . .
Dy1 Co2 Dy1 77.05(3) 2_676 .
O14 Dy1 O24 143.14(12) 2_676 .
O14 Dy1 O12 79.33(13) 2_676 .
O24 Dy1 O12 111.16(13) . .
O14 Dy1 O21 111.47(13) 2_676 .
O24 Dy1 O21 79.23(13) . .
O12 Dy1 O21 147.38(13) . .
O14 Dy1 O23 135.51(12) 2_676 .
O24 Dy1 O23 80.87(12) . .
O12 Dy1 O23 76.23(13) . .
O21 Dy1 O23 75.13(14) . .
O14 Dy1 O15 68.78(11) 2_676 2_676
O24 Dy1 O15 80.42(11) . 2_676
O12 Dy1 O15 73.06(12) . 2_676
O21 Dy1 O15 139.43(12) . 2_676
O23 Dy1 O15 134.94(13) . 2_676
O14 Dy1 O15 81.08(12) 2_676 .
O24 Dy1 O15 68.06(12) . .
O12 Dy1 O15 139.22(12) . .
O21 Dy1 O15 73.34(12) . .
O23 Dy1 O15 138.99(12) . .
O15 Dy1 O15 66.56(13) 2_676 .
O14 Dy1 O13 84.41(12) 2_676 .
O24 Dy1 O13 132.05(12) . .
O12 Dy1 O13 75.60(14) . .
O21 Dy1 O13 75.06(13) . .
O23 Dy1 O13 53.81(13) . .
O15 Dy1 O13 141.74(12) 2_676 .
O15 Dy1 O13 137.19(12) . .
O14 Dy1 C13 110.62(14) 2_676 .
O24 Dy1 C13 106.24(14) . .
O12 Dy1 C13 75.04(15) . .
O21 Dy1 C13 72.36(15) . .
O23 Dy1 C13 26.75(14) . .
O15 Dy1 C13 147.59(14) 2_676 .
O15 Dy1 C13 145.68(14) . .
O13 Dy1 C13 27.08(14) . .
O14 Dy1 Co2 33.93(8) 2_676 2_676
O24 Dy1 Co2 115.73(9) . 2_676
O12 Dy1 Co2 67.07(9) . 2_676
O21 Dy1 Co2 137.93(10) . 2_676
O23 Dy1 Co2 143.05(10) . 2_676
O15 Dy1 Co2 35.85(8) 2_676 2_676
O15 Dy1 Co2 76.78(8) . 2_676
O13 Dy1 Co2 110.49(9) . 2_676
C13 Dy1 Co2 130.89(11) . 2_676
O14 Dy1 Co2 116.25(9) 2_676 .
O24 Dy1 Co2 33.45(9) . .
O12 Dy1 Co2 137.38(10) . .
O21 Dy1 Co2 67.11(9) . .
O23 Dy1 Co2 106.88(9) . .
O15 Dy1 Co2 76.63(8) 2_676 .
O15 Dy1 Co2 35.68(7) . .
O13 Dy1 Co2 141.33(9) . .
C13 Dy1 Co2 126.16(11) . .
Co2 Dy1 Co2 102.95(3) 2_676 .

loop_
_geom_bond_atom_site_label_1
_geom_bond_atom_site_label_2
_geom_bond_distance
_geom_bond_site_symmetry_2
C11 O21 1.240(6) .
C11 O11 1.285(6) .
C11 C21 1.531(8) .
C12 O12 1.236(6) .
C12 O22 1.272(6) 2_676
C12 C22 1.528(8) .
C13 O23 1.253(6) .
C13 O13 1.263(6) .
C13 C23 1.499(7) .
C13 Dy1 2.775(5) .
C14 C24 1.379(10) .
C14 N1 1.473(8) .
C15 O15 1.446(6) .
C21 C41 1.440(12) .
C21 C51 1.470(10) .
C21 C31 1.558(12) .
C22 C52 1.507(9) .
C22 C42 1.511(9) .
C22 C32' 1.512(9) .
C22 C42' 1.519(9) .
C22 C52' 1.555(9) .
C22 C32 1.557(9) .
C23 C53 1.501(10) .
C23 C33 1.508(10) .
C23 C43 1.561(9) .
C24 O14 1.348(7) .
C34 C44 1.424(9) .
C34 N1 1.481(7) .
C44 O24 1.372(7) .
C54 N1 1.487(7) .
C54 C64 1.512(8) .
C64 O34 1.338(9) .
N1 Co2 1.990(4) .
O11 Co2 1.907(4) .
O12 Dy1 2.360(4) .
O13 Dy1 2.455(4) .
O14 Co2 1.891(3) .
O14 Dy1 2.253(3) 2_676
O15 Co2 1.934(3) .
O15 Dy1 2.446(3) 2_676
O15 Dy1 2.454(3) .
O21 Dy1 2.372(4) .
O22 C12 1.272(6) 2_676
O22 Co2 1.914(4) .
O23 Dy1 2.388(4) .
O24 Co2 1.881(3) .
O24 Dy1 2.261(3) .
Co2 Dy1 3.2824(11) 2_676
Co2 Dy1 3.2949(14) .
Dy1 O14 2.253(3) 2_676
Dy1 O15 2.446(3) 2_676
Dy1 Co2 3.2824(11) 2_676
